data_2208652
loop_
_publ_author_name
'Rauf, M. Khawar'
'Badshah, Amin'
'Fl\"orke, Ulrich'
'Saeed, Aamer'
'Saeed, M. Adeel '

_publ_section_title
;
 1-Benzoyl-3-(2,6-dichlorophenyl)thiourea
;
_journal_coeditor_code LH2005
_journal_issue 4
_journal_name_full 'Acta Crystallographica Section E'
_journal_page_first o1264
_journal_page_last o1265
_journal_paper_doi 10.1107/S1600536806007343
_journal_volume 62
_journal_year 2006
_chemical_formula_iupac 'C14 H10 Cl2 N2 O S'
_chemical_formula_moiety 'C14 H10 Cl2 N2 O S'
_chemical_formula_sum 'C14 H10 Cl2 N2 O S'
_chemical_formula_weight 325.20
_chemical_melting_point 458
_chemical_name_systematic
;
1-Benzoyl-3-(2,6-dichlorophenyl)thiourea
;
_space_group_IT_number 2
_symmetry_cell_setting triclinic
_symmetry_space_group_name_Hall '-P 1'
_symmetry_space_group_name_H-M 'P -1'
_atom_sites_solution_hydrogens difmap
_atom_sites_solution_primary direct
_atom_sites_solution_secondary difmap
_audit_creation_method SHELXL-97
_cell_angle_alpha 70.5000(10)
_cell_angle_beta 85.1180(10)
_cell_angle_gamma 77.8040(10)
_cell_formula_units_Z 4
_cell_length_a 8.2731(4)
_cell_length_b 12.9178(7)
_cell_length_c 14.1746(7)
_cell_measurement_reflns_used 9938
_cell_measurement_temperature 120(2)
_cell_measurement_theta_max 28.29
_cell_measurement_theta_min 2.52
_cell_volume 1395.55(12)
_computing_cell_refinement 'SAINT (Bruker, 2002)'
_computing_data_collection 'SMART (Bruker, 2002)'
_computing_data_reduction SAINT
_computing_molecular_graphics SHELXTL
_computing_publication_material SHELXTL
_computing_structure_refinement SHELXTL
_computing_structure_solution 'SHELXTL (Bruker, 2002)'
_diffrn_ambient_temperature 120(2)
_diffrn_measured_fraction_theta_full 0.990
_diffrn_measured_fraction_theta_max 0.990
_diffrn_measurement_device_type 'Bruker SMART-CCD area-detector'
_diffrn_measurement_method '\f and \w'
_diffrn_radiation_monochromator graphite
_diffrn_radiation_source 'sealed tube'
_diffrn_radiation_type MoK\a
_diffrn_radiation_wavelength 0.71073
_diffrn_reflns_av_R_equivalents 0.0138
_diffrn_reflns_av_sigmaI/netI 0.0210
_diffrn_reflns_limit_h_max 10
_diffrn_reflns_limit_h_min -10
_diffrn_reflns_limit_k_max 17
_diffrn_reflns_limit_k_min -17
_diffrn_reflns_limit_l_max 18
_diffrn_reflns_limit_l_min -18
_diffrn_reflns_number 13966
_diffrn_reflns_theta_full 28.08
_diffrn_reflns_theta_max 28.08
_diffrn_reflns_theta_min 1.52
_diffrn_standards_decay_% 0
_diffrn_standards_interval_time 420
_diffrn_standards_number 9869
_exptl_absorpt_coefficient_mu 0.610
_exptl_absorpt_correction_T_max 0.8014
_exptl_absorpt_correction_T_min 0.7585
_exptl_absorpt_correction_type multi-scan
_exptl_absorpt_process_details '(SADABS; Bruker, 2002)'
_exptl_crystal_colour colorless
_exptl_crystal_density_diffrn 1.548
_exptl_crystal_density_method 'not measured'
_exptl_crystal_description prism
_exptl_crystal_F_000 664
_exptl_crystal_size_max 0.48
_exptl_crystal_size_mid 0.45
_exptl_crystal_size_min 0.38
_refine_diff_density_max 0.441
_refine_diff_density_min -0.326
_refine_ls_extinction_method none
_refine_ls_goodness_of_fit_ref 1.052
_refine_ls_hydrogen_treatment constr
_refine_ls_matrix_type full
_refine_ls_number_parameters 361
_refine_ls_number_reflns 6714
_refine_ls_number_restraints 0
_refine_ls_restrained_S_all 1.052
_refine_ls_R_factor_all 0.0307
_refine_ls_R_factor_gt 0.0284
_refine_ls_shift/su_max 0.001
_refine_ls_shift/su_mean 0.000
_refine_ls_structure_factor_coef Fsqd
_refine_ls_weighting_details 'calc w=1/[\s^2^(Fo^2^)+(0.0416P)^2^+0.4524P] where P=(Fo^2^+2Fc^2^)/3'
_refine_ls_weighting_scheme calc
_refine_ls_wR_factor_gt 0.0764
_refine_ls_wR_factor_ref 0.0780
_reflns_number_gt 6195
_reflns_number_total 6714
_reflns_threshold_expression I>2\s(I)
_cod_data_source_file lh2005.cif
_cod_data_source_block I
_cod_depositor_comments
;
The following automatic conversions were performed:
'_symmetry_cell_setting' value 'Triclinic' changed to 'triclinic'
according to '/home/saulius/struct/CIF-dictionaries/cif_core.dic'
dictionary named 'cif_core.dic' version 2.4.1 from 2010-06-29.

Automatic conversion script
Id: cif_fix_enum 1527 2010-12-29 10:47:43Z saulius 

The following automatic conversions were performed:

'_symmetry_cell_setting' value 'Triclinic' changed to 'triclinic'
according to /home/saulius/struct/CIF-dictionaries/cif_core.dic
dictionary named 'cif_core.dic' version 2.4.1 from 2010-06-29.

Automatic conversion script
Id: cif_fix_values 1715 2011-07-08 13:25:40Z adriana 
;
_cod_database_code 2208652
_cod_database_fobs_code 2208652

loop_
_symmetry_equiv_pos_as_xyz
'x, y, z'
'-x, -y, -z'

loop_
_atom_site_type_symbol
_atom_site_label
_atom_site_fract_x
_atom_site_fract_y
_atom_site_fract_z
_atom_site_U_iso_or_equiv
_atom_site_adp_type
_atom_site_calc_flag
_atom_site_refinement_flags
_atom_site_occupancy
Cl Cl1A 0.51102(4) 0.55550(3) 0.36191(3) 0.03034(8) Uani d . 1
Cl Cl2A 1.08720(4) 0.69797(3) 0.23645(3) 0.02719(8) Uani d . 1
S S1A 0.79195(4) 0.84270(3) 0.35221(2) 0.02233(8) Uani d . 1
O O1A 0.45021(13) 0.81530(8) 0.13303(8) 0.0313(2) Uani d . 1
N N1A 0.57665(12) 0.90821(8) 0.20738(8) 0.0196(2) Uani d . 1
H H1A 0.5809 0.9757 0.2074 0.024 Uiso calc R 1
N N2A 0.70805(13) 0.72294(8) 0.24931(8) 0.0204(2) Uani d . 1
H H2A 0.6564 0.7221 0.1979 0.024 Uiso calc R 1
C C1A 0.45705(15) 0.90172(10) 0.14836(9) 0.0209(2) Uani d . 1
C C2A 0.33446(14) 1.00721(10) 0.10533(9) 0.0200(2) Uani d . 1
C C3A 0.24183(16) 1.01242(11) 0.02556(10) 0.0251(3) Uani d . 1
H H3A 0.2591 0.9508 0.0010 0.030 Uiso calc R 1
C C4A 0.12466(17) 1.10742(12) -0.01791(11) 0.0298(3) Uani d . 1
H H4A 0.0622 1.1111 -0.0726 0.036 Uiso calc R 1
C C5A 0.09831(16) 1.19724(12) 0.01836(11) 0.0297(3) Uani d . 1
H H5A 0.0187 1.2626 -0.0120 0.036 Uiso calc R 1
C C6A 0.18768(16) 1.19169(11) 0.09867(11) 0.0266(3) Uani d . 1
H H6A 0.1683 1.2528 0.1239 0.032 Uiso calc R 1
C C7A 0.30592(15) 1.09678(10) 0.14250(10) 0.0223(2) Uani d . 1
H H7A 0.3671 1.0930 0.1977 0.027 Uiso calc R 1
C C8A 0.69083(14) 0.82067(10) 0.26655(9) 0.0185(2) Uani d . 1
C C9A 0.80423(15) 0.62085(10) 0.30881(9) 0.0199(2) Uani d . 1
C C10A 0.72486(16) 0.53383(10) 0.36493(10) 0.0224(2) Uani d . 1
C C11A 0.81190(18) 0.43088(11) 0.42162(10) 0.0276(3) Uani d . 1
H H11A 0.7551 0.3729 0.4589 0.033 Uiso calc R 1
C C12A 0.98283(19) 0.41323(11) 0.42343(10) 0.0288(3) Uani d . 1
H H12A 1.0436 0.3432 0.4629 0.035 Uiso calc R 1
C C13A 1.06523(17) 0.49698(11) 0.36808(10) 0.0257(3) Uani d . 1
H H13A 1.1825 0.4846 0.3696 0.031 Uiso calc R 1
C C14A 0.97685(16) 0.59936(10) 0.31015(9) 0.0216(2) Uani d . 1
Cl Cl1B 0.89345(4) 1.47251(3) 0.11438(3) 0.03729(9) Uani d . 1
Cl Cl2B 0.37601(4) 1.28188(3) 0.29306(2) 0.02703(8) Uani d . 1
S S1B 0.67093(4) 1.17068(3) 0.13985(2) 0.02285(8) Uani d . 1
O O1B 1.00070(12) 1.19991(8) 0.36405(8) 0.0297(2) Uani d . 1
N N1B 0.89065(13) 1.10707(8) 0.28218(8) 0.0202(2) Uani d . 1
H H1B 0.8960 1.0405 0.2769 0.024 Uiso calc R 1
N N2B 0.74146(13) 1.28770(8) 0.24883(8) 0.0207(2) Uani d . 1
H H2B 0.7967 1.2908 0.2979 0.025 Uiso calc R 1
C C1B 1.00411(15) 1.11445(10) 0.34446(9) 0.0202(2) Uani d . 1
C C2B 1.13331(14) 1.01219(10) 0.38544(9) 0.0200(2) Uani d . 1
C C3B 1.22861(16) 1.01048(11) 0.46281(10) 0.0245(3) Uani d . 1
H H3B 1.2092 1.0726 0.4868 0.029 Uiso calc R 1
C C4B 1.35152(16) 0.91838(12) 0.50473(10) 0.0286(3) Uani d . 1
H H4B 1.4149 0.9168 0.5582 0.034 Uiso calc R 1
C C5B 1.38187(16) 0.82880(11) 0.46868(11) 0.0280(3) Uani d . 1
H H5B 1.4666 0.7660 0.4973 0.034 Uiso calc R 1
C C6B 1.28924(16) 0.83016(11) 0.39106(10) 0.0262(3) Uani d . 1
H H6B 1.3110 0.7686 0.3664 0.031 Uiso calc R 1
C C7B 1.16443(15) 0.92175(10) 0.34931(10) 0.0219(2) Uani d . 1
H H7B 1.1006 0.9226 0.2963 0.026 Uiso calc R 1
C C8B 0.76951(14) 1.19206(10) 0.22713(9) 0.0186(2) Uani d . 1
C C9B 0.62659(15) 1.38406(10) 0.19613(9) 0.0200(2) Uani d . 1
C C10B 0.45600(15) 1.39129(10) 0.20855(9) 0.0210(2) Uani d . 1
C C11B 0.34629(17) 1.48604(11) 0.15645(10) 0.0261(3) Uani d . 1
H H11B 0.2305 1.4884 0.1642 0.031 Uiso calc R 1
C C12B 0.40638(18) 1.57776(11) 0.09274(10) 0.0297(3) Uani d . 1
H H12B 0.3312 1.6434 0.0575 0.036 Uiso calc R 1
C C13B 0.57443(19) 1.57442(11) 0.08022(10) 0.0297(3) Uani d . 1
H H13B 0.6155 1.6375 0.0370 0.036 Uiso calc R 1
C C14B 0.68211(16) 1.47801(11) 0.13150(10) 0.0239(2) Uani d . 1

loop_
_atom_site_aniso_label
_atom_site_aniso_U_11
_atom_site_aniso_U_22
_atom_site_aniso_U_33
_atom_site_aniso_U_12
_atom_site_aniso_U_13
_atom_site_aniso_U_23
Cl1A 0.02616(16) 0.02675(16) 0.04046(19) -0.00826(12) 0.00309(13) -0.01294(14)
Cl2A 0.02278(15) 0.02440(15) 0.03230(17) -0.00306(11) 0.00201(12) -0.00799(12)
S1A 0.02508(15) 0.01805(14) 0.02491(15) -0.00194(11) -0.00602(11) -0.00835(11)
O1A 0.0356(5) 0.0205(5) 0.0404(6) -0.0001(4) -0.0153(4) -0.0130(4)
N1A 0.0207(5) 0.0135(4) 0.0240(5) -0.0014(4) -0.0034(4) -0.0056(4)
N2A 0.0227(5) 0.0156(5) 0.0228(5) -0.0004(4) -0.0056(4) -0.0070(4)
C1A 0.0220(6) 0.0186(6) 0.0216(6) -0.0034(4) -0.0016(4) -0.0059(5)
C2A 0.0186(5) 0.0184(5) 0.0208(6) -0.0038(4) 0.0006(4) -0.0037(4)
C3A 0.0264(6) 0.0240(6) 0.0243(6) -0.0041(5) -0.0027(5) -0.0070(5)
C4A 0.0272(6) 0.0309(7) 0.0274(7) -0.0032(5) -0.0079(5) -0.0040(5)
C5A 0.0225(6) 0.0236(6) 0.0345(7) 0.0012(5) -0.0041(5) -0.0008(5)
C6A 0.0229(6) 0.0202(6) 0.0347(7) -0.0016(5) 0.0018(5) -0.0087(5)
C7A 0.0192(5) 0.0221(6) 0.0251(6) -0.0032(4) -0.0002(4) -0.0074(5)
C8A 0.0181(5) 0.0163(5) 0.0204(5) -0.0028(4) 0.0005(4) -0.0056(4)
C9A 0.0242(6) 0.0143(5) 0.0214(6) -0.0004(4) -0.0032(4) -0.0074(4)
C10A 0.0252(6) 0.0198(6) 0.0247(6) -0.0035(5) -0.0003(5) -0.0109(5)
C11A 0.0394(7) 0.0168(6) 0.0261(6) -0.0051(5) -0.0009(5) -0.0065(5)
C12A 0.0403(7) 0.0170(6) 0.0263(6) 0.0038(5) -0.0088(5) -0.0072(5)
C13A 0.0264(6) 0.0228(6) 0.0277(6) 0.0040(5) -0.0062(5) -0.0116(5)
C14A 0.0245(6) 0.0185(6) 0.0226(6) -0.0023(5) -0.0013(5) -0.0089(5)
Cl1B 0.02914(17) 0.03076(18) 0.0517(2) -0.01118(14) 0.01365(15) -0.01325(16)
Cl2B 0.02457(15) 0.02408(15) 0.03062(16) -0.00658(12) 0.00394(12) -0.00642(12)
S1B 0.02746(15) 0.01748(14) 0.02443(15) -0.00207(11) -0.00577(12) -0.00801(12)
O1B 0.0305(5) 0.0222(5) 0.0405(6) -0.0017(4) -0.0098(4) -0.0155(4)
N1B 0.0213(5) 0.0147(5) 0.0252(5) -0.0018(4) -0.0028(4) -0.0077(4)
N2B 0.0212(5) 0.0166(5) 0.0254(5) -0.0013(4) -0.0031(4) -0.0088(4)
C1B 0.0198(5) 0.0191(6) 0.0224(6) -0.0045(4) 0.0007(4) -0.0076(5)
C2B 0.0176(5) 0.0196(6) 0.0215(6) -0.0047(4) 0.0016(4) -0.0049(4)
C3B 0.0245(6) 0.0250(6) 0.0249(6) -0.0063(5) -0.0006(5) -0.0082(5)
C4B 0.0236(6) 0.0326(7) 0.0264(6) -0.0081(5) -0.0041(5) -0.0030(5)
C5B 0.0199(6) 0.0244(6) 0.0318(7) -0.0022(5) -0.0003(5) -0.0001(5)
C6B 0.0229(6) 0.0213(6) 0.0317(7) -0.0022(5) 0.0028(5) -0.0073(5)
C7B 0.0198(5) 0.0210(6) 0.0245(6) -0.0034(4) 0.0000(4) -0.0073(5)
C8B 0.0183(5) 0.0157(5) 0.0214(6) -0.0034(4) 0.0013(4) -0.0058(4)
C9B 0.0229(6) 0.0157(5) 0.0223(6) -0.0009(4) -0.0005(4) -0.0090(5)
C10B 0.0238(6) 0.0181(6) 0.0215(6) -0.0039(4) 0.0009(4) -0.0074(5)
C11B 0.0242(6) 0.0258(6) 0.0263(6) 0.0028(5) -0.0022(5) -0.0104(5)
C12B 0.0371(7) 0.0214(6) 0.0247(6) 0.0048(5) -0.0024(5) -0.0057(5)
C13B 0.0419(8) 0.0186(6) 0.0254(6) -0.0037(5) 0.0057(6) -0.0059(5)
C14B 0.0265(6) 0.0200(6) 0.0268(6) -0.0051(5) 0.0061(5) -0.0108(5)

loop_
_atom_type_symbol
_atom_type_description
_atom_type_scat_dispersion_real
_atom_type_scat_dispersion_imag
_atom_type_scat_source
C C 0.0033 0.0016 'International Tables Vol C Tables 4.2.6.8 and 6.1.1.4'
H H 0.0000 0.0000 'International Tables Vol C Tables 4.2.6.8 and 6.1.1.4'
N N 0.0061 0.0033 'International Tables Vol C Tables 4.2.6.8 and 6.1.1.4'
O O 0.0106 0.0060 'International Tables Vol C Tables 4.2.6.8 and 6.1.1.4'
S S 0.1246 0.1234 'International Tables Vol C Tables 4.2.6.8 and 6.1.1.4'
Cl Cl 0.1484 0.1585 'International Tables Vol C Tables 4.2.6.8 and 6.1.1.4'

loop_
_geom_angle_atom_site_label_1
_geom_angle_atom_site_label_2
_geom_angle_atom_site_label_3
_geom_angle
_geom_angle_publ_flag
C1A N1A C8A 127.52(10) y
C1A N1A H1A 116.2 ?
C8A N1A H1A 116.2 ?
C8A N2A C9A 124.10(10) y
C8A N2A H2A 118.0 ?
C9A N2A H2A 118.0 ?
O1A C1A N1A 122.53(11) ?
O1A C1A C2A 121.80(11) ?
N1A C1A C2A 115.67(10) y
C7A C2A C3A 119.73(11) ?
C7A C2A C1A 123.60(11) ?
C3A C2A C1A 116.64(11) ?
C4A C3A C2A 120.00(12) ?
C4A C3A H3A 120.0 ?
C2A C3A H3A 120.0 ?
C3A C4A C5A 120.10(13) ?
C3A C4A H4A 120.0 ?
C5A C4A H4A 120.0 ?
C6A C5A C4A 120.14(12) ?
C6A C5A H5A 119.9 ?
C4A C5A H5A 119.9 ?
C5A C6A C7A 120.11(13) ?
C5A C6A H6A 119.9 ?
C7A C6A H6A 119.9 ?
C6A C7A C2A 119.91(12) ?
C6A C7A H7A 120.0 ?
C2A C7A H7A 120.0 ?
N2A C8A N1A 115.49(10) y
N2A C8A S1A 125.36(9) ?
N1A C8A S1A 119.15(9) ?
C14A C9A C10A 117.33(11) ?
C14A C9A N2A 123.43(11) ?
C10A C9A N2A 119.13(11) ?
C11A C10A C9A 121.98(12) ?
C11A C10A Cl1A 119.22(10) ?
C9A C10A Cl1A 118.80(9) ?
C10A C11A C12A 119.24(13) ?
C10A C11A H11A 120.4 ?
C12A C11A H11A 120.4 ?
C13A C12A C11A 120.28(12) ?
C13A C12A H12A 119.9 ?
C11A C12A H12A 119.9 ?
C12A C13A C14A 120.02(13) ?
C12A C13A H13A 120.0 ?
C14A C13A H13A 120.0 ?
C13A C14A C9A 121.11(12) ?
C13A C14A Cl2A 117.94(10) ?
C9A C14A Cl2A 120.91(9) ?
C1B N1B C8B 127.64(10) y
C1B N1B H1B 116.2 ?
C8B N1B H1B 116.2 ?
C8B N2B C9B 122.80(10) y
C8B N2B H2B 118.6 ?
C9B N2B H2B 118.6 ?
O1B C1B N1B 122.19(11) ?
O1B C1B C2B 121.68(11) ?
N1B C1B C2B 116.12(10) y
C7B C2B C3B 119.66(11) ?
C7B C2B C1B 123.63(11) ?
C3B C2B C1B 116.70(11) ?
C4B C3B C2B 120.14(12) ?
C4B C3B H3B 119.9 ?
C2B C3B H3B 119.9 ?
C5B C4B C3B 119.99(13) ?
C5B C4B H4B 120.0 ?
C3B C4B H4B 120.0 ?
C4B C5B C6B 120.36(12) ?
C4B C5B H5B 119.8 ?
C6B C5B H5B 119.8 ?
C5B C6B C7B 120.01(13) ?
C5B C6B H6B 120.0 ?
C7B C6B H6B 120.0 ?
C6B C7B C2B 119.83(12) ?
C6B C7B H7B 120.1 ?
C2B C7B H7B 120.1 ?
N2B C8B N1B 116.03(10) y
N2B C8B S1B 124.66(9) ?
N1B C8B S1B 119.31(9) ?
C10B C9B C14B 117.22(11) ?
C10B C9B N2B 122.46(11) ?
C14B C9B N2B 120.28(11) ?
C11B C10B C9B 121.49(12) ?
C11B C10B Cl2B 118.10(10) ?
C9B C10B Cl2B 120.38(9) ?
C10B C11B C12B 119.53(13) ?
C10B C11B H11B 120.2 ?
C12B C11B H11B 120.2 ?
C13B C12B C11B 120.52(12) ?
C13B C12B H12B 119.7 ?
C11B C12B H12B 119.7 ?
C12B C13B C14B 119.02(13) ?
C12B C13B H13B 120.5 ?
C14B C13B H13B 120.5 ?
C13B C14B C9B 122.17(12) ?
C13B C14B Cl1B 119.21(10) ?
C9B C14B Cl1B 118.62(10) ?

loop_
_geom_bond_atom_site_label_1
_geom_bond_atom_site_label_2
_geom_bond_distance
_geom_bond_publ_flag
Cl1A C10A 1.7337(13) y
Cl2A C14A 1.7286(13) y
S1A C8A 1.6611(12) y
O1A C1A 1.2196(15) y
N1A C1A 1.3816(15) y
N1A C8A 1.3874(15) y
N1A H1A 0.8800 ?
N2A C8A 1.3409(15) y
N2A C9A 1.4184(15) y
N2A H2A 0.8800 ?
C1A C2A 1.4914(16) ?
C2A C7A 1.3936(18) ?
C2A C3A 1.3948(17) ?
C3A C4A 1.3854(18) ?
C3A H3A 0.9500 ?
C4A C5A 1.389(2) ?
C4A H4A 0.9500 ?
C5A C6A 1.384(2) ?
C5A H5A 0.9500 ?
C6A C7A 1.3908(17) ?
C6A H6A 0.9500 ?
C7A H7A 0.9500 ?
C9A C14A 1.3967(17) ?
C9A C10A 1.3977(17) ?
C10A C11A 1.3832(18) ?
C11A C12A 1.385(2) ?
C11A H11A 0.9500 ?
C12A C13A 1.380(2) ?
C12A H12A 0.9500 ?
C13A C14A 1.3879(17) ?
C13A H13A 0.9500 ?
Cl1B C14B 1.7343(14) y
Cl2B C10B 1.7321(13) y
S1B C8B 1.6634(12) y
O1B C1B 1.2193(15) y
N1B C1B 1.3801(15) y
N1B C8B 1.3839(15) y
N1B H1B 0.8800 ?
N2B C8B 1.3399(15) y
N2B C9B 1.4181(15) y
N2B H2B 0.8800 ?
C1B C2B 1.4905(16) ?
C2B C7B 1.3941(17) ?
C2B C3B 1.3958(17) ?
C3B C4B 1.3864(19) ?
C3B H3B 0.9500 ?
C4B C5B 1.383(2) ?
C4B H4B 0.9500 ?
C5B C6B 1.387(2) ?
C5B H5B 0.9500 ?
C6B C7B 1.3916(17) ?
C6B H6B 0.9500 ?
C7B H7B 0.9500 ?
C9B C10B 1.3944(17) ?
C9B C14B 1.3945(17) ?
C10B C11B 1.3815(17) ?
C11B C12B 1.387(2) ?
C11B H11B 0.9500 ?
C12B C13B 1.380(2) ?
C12B H12B 0.9500 ?
C13B C14B 1.3821(19) ?
C13B H13B 0.9500 ?

loop_
_geom_hbond_atom_site_label_D
_geom_hbond_atom_site_label_H
_geom_hbond_atom_site_label_A
_geom_hbond_distance_DH
_geom_hbond_distance_HA
_geom_hbond_distance_DA
_geom_hbond_angle_DHA
N1A H1A S1B 0.88 2.62 3.4414(11) 155
N2A H2A O1A 0.88 1.97 2.6269(14) 131
N1B H1B S1A 0.88 2.71 3.4772(11) 146
N2B H2B O1B 0.88 1.95 2.6240(14) 132

loop_
_geom_torsion_atom_site_label_1
_geom_torsion_atom_site_label_2
_geom_torsion_atom_site_label_3
_geom_torsion_atom_site_label_4
_geom_torsion
C8A N1A C1A O1A -8.4(2)
C8A N1A C1A C2A 170.81(11)
O1A C1A C2A C7A 160.42(13)
N1A C1A C2A C7A -18.76(18)
O1A C1A C2A C3A -17.57(18)
N1A C1A C2A C3A 163.25(11)
C7A C2A C3A C4A 1.48(19)
C1A C2A C3A C4A 179.56(12)
C2A C3A C4A C5A -0.5(2)
C3A C4A C5A C6A -0.7(2)
C4A C5A C6A C7A 0.9(2)
C5A C6A C7A C2A 0.07(19)
C3A C2A C7A C6A -1.26(19)
C1A C2A C7A C6A -179.20(11)
C9A N2A C8A N1A -172.77(11)
C9A N2A C8A S1A 6.40(18)
C1A N1A C8A N2A 14.13(18)
C1A N1A C8A S1A -165.10(10)
C8A N2A C9A C14A -70.45(17)
C8A N2A C9A C10A 113.52(14)
C14A C9A C10A C11A 1.36(18)
N2A C9A C10A C11A 177.64(11)
C14A C9A C10A Cl1A -177.84(9)
N2A C9A C10A Cl1A -1.57(16)
C9A C10A C11A C12A 0.3(2)
Cl1A C10A C11A C12A 179.50(10)
C10A C11A C12A C13A -1.0(2)
C11A C12A C13A C14A -0.1(2)
C12A C13A C14A C9A 1.84(19)
C12A C13A C14A Cl2A -176.08(10)
C10A C9A C14A C13A -2.42(18)
N2A C9A C14A C13A -178.53(11)
C10A C9A C14A Cl2A 175.43(9)
N2A C9A C14A Cl2A -0.67(17)
C8B N1B C1B O1B 5.9(2)
C8B N1B C1B C2B -173.19(11)
O1B C1B C2B C7B -165.77(12)
N1B C1B C2B C7B 13.32(17)
O1B C1B C2B C3B 12.84(18)
N1B C1B C2B C3B -168.06(11)
C7B C2B C3B C4B -1.20(19)
C1B C2B C3B C4B -179.87(11)
C2B C3B C4B C5B 1.2(2)
C3B C4B C5B C6B -0.4(2)
C4B C5B C6B C7B -0.3(2)
C5B C6B C7B C2B 0.26(19)
C3B C2B C7B C6B 0.49(18)
C1B C2B C7B C6B 179.07(11)
C9B N2B C8B N1B 177.17(11)
C9B N2B C8B S1B -2.38(17)
C1B N1B C8B N2B -11.69(18)
C1B N1B C8B S1B 167.88(10)
C8B N2B C9B C10B 73.45(16)
C8B N2B C9B C14B -108.83(14)
C14B C9B C10B C11B 2.19(18)
N2B C9B C10B C11B 179.97(12)
C14B C9B C10B Cl2B -176.07(9)
N2B C9B C10B Cl2B 1.71(17)
C9B C10B C11B C12B -2.2(2)
Cl2B C10B C11B C12B 176.11(10)
C10B C11B C12B C13B 0.8(2)
C11B C12B C13B C14B 0.5(2)
C12B C13B C14B C9B -0.5(2)
C12B C13B C14B Cl1B 178.91(11)
C10B C9B C14B C13B -0.86(19)
N2B C9B C14B C13B -178.69(12)
C10B C9B C14B Cl1B 179.78(9)
N2B C9B C14B Cl1B 1.95(16)

loop_
_cod_related_entry_id
_cod_related_entry_database
_cod_related_entry_code
1 ChemSpider 612321
